data_1512709
loop_
_publ_author_name
'Dibakar Sardar'
'Papia Datta'
'Sanju Das'
'Biswarup Saha'
'Saheli Samanta'
'Debalina Bhattacharya'
'Parimal Karmakar'
'Chung-De Chen'
'Chun-Jung Chen'
'Chittaranjan Sinha'

_publ_section_title
;
 Synthesis, structure, DNA interaction and nuclease activity of
 rhodium(III)-arylazoimidazole complexes
;
_journal_name_full
;
Inorganica Chimica Acta
;
_journal_page_first 98
_journal_page_last 106
_journal_volume 393
_journal_year 2012
_chemical_formula_sum 'C24 H28 Cl3 N8 O4 Rh'
_chemical_formula_weight 701.80
_space_group_IT_number 15
_symmetry_cell_setting monoclinic
_symmetry_space_group_name_Hall '-C 2yc'
_symmetry_space_group_name_H-M 'C 1 2/c 1'
_atom_sites_solution_hydrogens geom
_atom_sites_solution_primary direct
_atom_sites_solution_secondary difmap
_cell_angle_alpha 90.00
_cell_angle_beta 95.5870(10)
_cell_angle_gamma 90.00
_cell_formula_units_Z 12
_cell_length_a 12.9971(7)
_cell_length_b 17.6354(7)
_cell_length_c 37.9265(18)
_cell_measurement_reflns_used 10789
_cell_measurement_temperature 273(2)
_cell_measurement_theta_max 28.33
_cell_measurement_theta_min 1.75
_cell_volume 8651.8(7)
_computing_cell_refinement 'Bruker SMART'
_computing_data_collection 'Bruker SMART'
_computing_data_reduction 'Bruker SHELXTL'
_computing_molecular_graphics 'Bruker SHELXTL'
_computing_publication_material 'Bruker SHELXTL'
_computing_structure_refinement 'SHELXL-97 (Sheldrick, 1997)'
_computing_structure_solution 'SHELXS-97 (Sheldrick, 1990)'
_diffrn_ambient_temperature 273(2)
_diffrn_measured_fraction_theta_full 0.998
_diffrn_measured_fraction_theta_max 0.998
_diffrn_radiation_monochromator graphite
_diffrn_radiation_source 'fine-focus sealed tube'
_diffrn_radiation_type MoK\a
_diffrn_radiation_wavelength 0.71073
_diffrn_reflns_av_R_equivalents 0.0578
_diffrn_reflns_av_sigmaI/netI 0.0391
_diffrn_reflns_limit_h_max 17
_diffrn_reflns_limit_h_min -17
_diffrn_reflns_limit_k_max 23
_diffrn_reflns_limit_k_min -23
_diffrn_reflns_limit_l_max 47
_diffrn_reflns_limit_l_min -50
_diffrn_reflns_number 50536
_diffrn_reflns_theta_full 28.33
_diffrn_reflns_theta_max 28.33
_diffrn_reflns_theta_min 1.08
_exptl_absorpt_coefficient_mu 0.84
_exptl_absorpt_correction_T_max 0.952
_exptl_absorpt_correction_T_min 0.708
_exptl_absorpt_correction_type psi-scan
_exptl_absorpt_process_details psi-scan
_exptl_crystal_colour black
_exptl_crystal_density_diffrn 1.616
_exptl_crystal_density_method 'not measured'
_exptl_crystal_description lump
_exptl_crystal_F_000 4056
_exptl_crystal_size_max 0.1
_exptl_crystal_size_mid 0.1
_exptl_crystal_size_min 0.1
_refine_diff_density_max 1.205
_refine_diff_density_min -1.503
_refine_diff_density_rms 0.126
_refine_ls_extinction_method none
_refine_ls_goodness_of_fit_ref 1.417
_refine_ls_hydrogen_treatment constr
_refine_ls_matrix_type full
_refine_ls_number_parameters 548
_refine_ls_number_reflns 10789
_refine_ls_number_restraints 0
_refine_ls_restrained_S_all 1.417
_refine_ls_R_factor_all 0.0800
_refine_ls_R_factor_gt 0.0732
_refine_ls_shift/su_max 0.000
_refine_ls_shift/su_mean 0.000
_refine_ls_structure_factor_coef Fsqd
_refine_ls_weighting_details 'calc w=1/[\s^2^(Fo^2^)+(0.0000P)^2^+99.7145P] where P=(Fo^2^+2Fc^2^)/3'
_refine_ls_weighting_scheme calc
_refine_ls_wR_factor_gt 0.1433
_refine_ls_wR_factor_ref 0.1456
_reflns_number_gt 9856
_reflns_number_total 10789
_reflns_threshold_expression >2sigma(I)
_cod_data_source_file ICA-2013-394-98-106.cif
_cod_data_source_block 07fe13lm
_cod_original_sg_symbol_H-M C2/c
_cod_database_code 1512709

loop_
_symmetry_equiv_pos_as_xyz
'x, y, z'
'-x, y, -z+1/2'
'x+1/2, y+1/2, z'
'-x+1/2, y+1/2, -z+1/2'
'-x, -y, -z'
'x, -y, z-1/2'
'-x+1/2, -y+1/2, -z'
'x+1/2, -y+1/2, z-1/2'

loop_
_atom_site_label
_atom_site_type_symbol
_atom_site_fract_x
_atom_site_fract_y
_atom_site_fract_z
_atom_site_U_iso_or_equiv
_atom_site_adp_type
_atom_site_occupancy
_atom_site_symmetry_multiplicity
_atom_site_calc_flag
_atom_site_refinement_flags
Rh1 Rh 0.5000 0.19823(3) 0.2500 0.02135(13) Uani 1 2 d S
Rh2 Rh 0.49288(3) 0.22656(2) 0.074730(10) 0.01649(9) Uani 1 1 d .
Cl1 Cl 0.52005(10) 0.14230(7) 0.02944(3) 0.0232(3) Uani 1 1 d .
Cl2 Cl 0.42619(10) 0.13147(7) 0.10824(4) 0.0232(3) Uani 1 1 d .
Cl3 Cl 1.0000 0.26267(12) 0.2500 0.0291(4) Uani 1 2 d S
Cl4 Cl 0.56023(13) 0.28786(7) 0.21237(4) 0.0345(3) Uani 1 1 d .
Cl5 Cl 1.02581(10) 0.14590(9) 0.08250(5) 0.0354(3) Uani 1 1 d .
O1 O 0.9883(5) 0.2157(3) 0.21901(15) 0.0624(16) Uani 1 1 d .
O2 O 0.9102(4) 0.3095(3) 0.25067(14) 0.0495(13) Uani 1 1 d .
O3 O 0.9339(4) 0.1076(4) 0.0745(2) 0.076(2) Uani 1 1 d .
O4 O 1.0221(5) 0.2108(4) 0.0633(4) 0.193(7) Uani 1 1 d .
O5 O 1.0347(6) 0.1623(9) 0.1176(3) 0.209(8) Uani 1 1 d .
O6 O 1.1137(3) 0.1015(3) 0.07461(13) 0.0381(11) Uani 1 1 d .
N1 N 0.4919(3) 0.3034(3) 0.11513(11) 0.0194(9) Uani 1 1 d .
N2 N 0.5321(3) 0.3184(2) 0.04538(10) 0.0160(8) Uani 1 1 d .
N3 N 0.4577(3) 0.3598(2) 0.03106(11) 0.0193(9) Uani 1 1 d .
N4 N 0.5784(3) 0.3169(3) 0.13338(12) 0.0212(9) Uani 1 1 d .
N5 N 0.6348(3) 0.2133(3) 0.10031(11) 0.0202(9) Uani 1 1 d .
N6 N 0.7504(3) 0.2610(3) 0.14072(13) 0.0280(11) Uani 1 1 d .
N7 N 0.3550(3) 0.2594(2) 0.05097(11) 0.0167(8) Uani 1 1 d .
N8 N 0.2707(3) 0.3535(2) 0.02239(11) 0.0184(8) Uani 1 1 d .
N9 N 0.4500(3) 0.0853(3) 0.19627(12) 0.0220(9) Uani 1 1 d .
N10 N 0.5278(3) 0.1118(2) 0.21600(11) 0.0191(9) Uani 1 1 d .
N11 N 0.3653(4) 0.1908(3) 0.21974(12) 0.0253(10) Uani 1 1 d .
N12 N 0.2712(4) 0.1204(3) 0.18027(13) 0.0292(11) Uani 1 1 d .
C1 C 0.4078(4) 0.3518(3) 0.12055(13) 0.0204(10) Uani 1 1 d .
C2 C 0.4202(4) 0.4304(3) 0.12156(14) 0.0223(11) Uani 1 1 d .
H2 H 0.4848 0.4521 0.1201 0.027 Uiso 1 1 calc R
C3 C 0.3341(4) 0.4755(3) 0.12476(15) 0.0241(11) Uani 1 1 d .
H3 H 0.3415 0.5279 0.1250 0.029 Uiso 1 1 calc R
C4 C 0.2365(4) 0.4440(3) 0.12764(14) 0.0241(11) Uani 1 1 d .
C5 C 0.1437(4) 0.4948(3) 0.12973(16) 0.0264(12) Uani 1 1 d .
H5A H 0.1225 0.5151 0.1067 0.040 Uiso 1 1 calc R
H5B H 0.1615 0.5356 0.1459 0.040 Uiso 1 1 calc R
H5C H 0.0880 0.4659 0.1379 0.040 Uiso 1 1 calc R
C6 C 0.2274(4) 0.3650(3) 0.12786(14) 0.0243(11) Uani 1 1 d .
H6 H 0.1636 0.3431 0.1306 0.029 Uiso 1 1 calc R
C7 C 0.3121(4) 0.3189(3) 0.12409(14) 0.0220(10) Uani 1 1 d .
H7 H 0.3049 0.2665 0.1239 0.026 Uiso 1 1 calc R
C8 C 0.6328(4) 0.3503(3) 0.04694(13) 0.0182(10) Uani 1 1 d .
C9 C 0.7142(4) 0.3017(3) 0.04009(13) 0.0199(10) Uani 1 1 d .
H9 H 0.7012 0.2518 0.0331 0.024 Uiso 1 1 calc R
C10 C 0.8147(4) 0.3298(3) 0.04394(14) 0.0226(11) Uani 1 1 d .
H10 H 0.8689 0.2987 0.0386 0.027 Uiso 1 1 calc R
C11 C 0.8354(4) 0.4033(3) 0.05550(14) 0.0219(11) Uani 1 1 d .
C12 C 0.7529(4) 0.4503(3) 0.06241(14) 0.0221(11) Uani 1 1 d .
H12 H 0.7663 0.4996 0.0702 0.027 Uiso 1 1 calc R
C13 C 0.6516(4) 0.4246(3) 0.05778(14) 0.0197(10) Uani 1 1 d .
H13 H 0.5972 0.4567 0.0619 0.024 Uiso 1 1 calc R
C14 C 0.6520(4) 0.2656(3) 0.12523(14) 0.0231(11) Uani 1 1 d .
C15 C 0.3652(4) 0.3255(3) 0.03442(13) 0.0188(10) Uani 1 1 d .
C16 C 0.1997(4) 0.3027(3) 0.03191(14) 0.0214(10) Uani 1 1 d .
H16 H 0.1283 0.3066 0.0273 0.026 Uiso 1 1 calc R
C17 C 0.2526(4) 0.2443(3) 0.04968(13) 0.0191(10) Uani 1 1 d .
H17 H 0.2231 0.2018 0.0592 0.023 Uiso 1 1 calc R
C18 C 0.7234(4) 0.1728(3) 0.09945(16) 0.0271(12) Uani 1 1 d .
H18 H 0.7336 0.1323 0.0844 0.032 Uiso 1 1 calc R
C19 C 0.7952(4) 0.2023(4) 0.12483(16) 0.0320(13) Uani 1 1 d .
H19 H 0.8626 0.1851 0.1302 0.038 Uiso 1 1 calc R
C20 C 0.9453(4) 0.4325(3) 0.05963(16) 0.0282(12) Uani 1 1 d .
H20A H 0.9891 0.3964 0.0727 0.042 Uiso 1 1 calc R
H20B H 0.9477 0.4799 0.0721 0.042 Uiso 1 1 calc R
H20C H 0.9689 0.4399 0.0367 0.042 Uiso 1 1 calc R
C21 C 0.2504(4) 0.4259(3) 0.00341(14) 0.0215(10) Uani 1 1 d .
H21A H 0.1874 0.4215 -0.0124 0.026 Uiso 1 1 calc R
H21B H 0.3068 0.4367 -0.0108 0.026 Uiso 1 1 calc R
C22 C 0.2397(5) 0.4903(3) 0.02910(16) 0.0345(14) Uani 1 1 d .
H22A H 0.1835 0.4798 0.0430 0.052 Uiso 1 1 calc R
H22B H 0.2260 0.5366 0.0162 0.052 Uiso 1 1 calc R
H22C H 0.3026 0.4954 0.0444 0.052 Uiso 1 1 calc R
C23 C 0.7992(4) 0.3095(4) 0.16927(16) 0.0368(15) Uani 1 1 d .
H23A H 0.8298 0.2779 0.1884 0.044 Uiso 1 1 calc R
H23B H 0.7471 0.3412 0.1785 0.044 Uiso 1 1 calc R
C24 C 0.8817(5) 0.3590(4) 0.1556(2) 0.0446(17) Uani 1 1 d .
H24A H 0.9324 0.3276 0.1459 0.067 Uiso 1 1 calc R
H24B H 0.9145 0.3887 0.1747 0.067 Uiso 1 1 calc R
H24C H 0.8507 0.3920 0.1375 0.067 Uiso 1 1 calc R
C25 C 0.6202(4) 0.0691(3) 0.21702(13) 0.0204(10) Uani 1 1 d .
C26 C 0.3645(4) 0.1299(3) 0.19859(14) 0.0233(11) Uani 1 1 d .
C27 C 0.6164(4) -0.0098(3) 0.21900(15) 0.0255(11) Uani 1 1 d .
H27 H 0.5539 -0.0349 0.2201 0.031 Uiso 1 1 calc R
C28 C 0.8036(5) 0.0661(4) 0.21544(16) 0.0351(15) Uani 1 1 d .
H28 H 0.8661 0.0912 0.2141 0.042 Uiso 1 1 calc R
C29 C 0.8022(5) -0.0127(4) 0.21693(16) 0.0380(16) Uani 1 1 d .
C30 C 0.7082(5) -0.0496(4) 0.21923(17) 0.0361(15) Uani 1 1 d .
H30 H 0.7072 -0.1022 0.2210 0.043 Uiso 1 1 calc R
C31 C 0.2690(5) 0.2211(4) 0.21468(17) 0.0352(15) Uani 1 1 d .
H31 H 0.2465 0.2639 0.2260 0.042 Uiso 1 1 calc R
C32 C 0.8987(6) -0.0590(6) 0.2160(2) 0.065(3) Uani 1 1 d .
H32A H 0.8948 -0.0879 0.1945 0.097 Uiso 1 1 calc R
H32B H 0.9055 -0.0927 0.2360 0.097 Uiso 1 1 calc R
H32C H 0.9576 -0.0259 0.2170 0.097 Uiso 1 1 calc R
C33 C 0.7126(4) 0.1082(3) 0.21586(15) 0.0260(12) Uani 1 1 d .
H33 H 0.7139 0.1609 0.2154 0.031 Uiso 1 1 calc R
C34 C 0.2104(5) 0.1784(4) 0.19019(18) 0.0357(15) Uani 1 1 d .
H34 H 0.1418 0.1872 0.1818 0.043 Uiso 1 1 calc R
C35 C 0.2386(5) 0.0564(4) 0.15698(17) 0.0400(16) Uani 1 1 d .
H35A H 0.2991 0.0291 0.1508 0.048 Uiso 1 1 calc R
H35B H 0.2017 0.0754 0.1353 0.048 Uiso 1 1 calc R
C36 C 0.1696(7) 0.0033(5) 0.1752(2) 0.063(2) Uani 1 1 d .
H36A H 0.2055 -0.0142 0.1970 0.094 Uiso 1 1 calc R
H36B H 0.1516 -0.0393 0.1601 0.094 Uiso 1 1 calc R
H36C H 0.1079 0.0296 0.1801 0.094 Uiso 1 1 calc R

loop_
_atom_site_aniso_label
_atom_site_aniso_U_11
_atom_site_aniso_U_22
_atom_site_aniso_U_33
_atom_site_aniso_U_23
_atom_site_aniso_U_13
_atom_site_aniso_U_12
Rh1 0.0285(3) 0.0156(3) 0.0214(3) 0.000 0.0101(2) 0.000
Rh2 0.01086(16) 0.01939(19) 0.01911(18) 0.00100(15) 0.00086(13) -0.00013(15)
Cl1 0.0192(6) 0.0236(6) 0.0270(6) -0.0044(5) 0.0035(5) 0.0018(5)
Cl2 0.0184(6) 0.0234(6) 0.0284(6) 0.0058(5) 0.0052(5) -0.0007(5)
Cl3 0.0227(9) 0.0310(10) 0.0335(10) 0.000 0.0016(7) 0.000
Cl4 0.0585(10) 0.0154(6) 0.0338(7) 0.0035(5) 0.0259(7) -0.0007(6)
Cl5 0.0165(6) 0.0331(8) 0.0564(10) -0.0022(7) 0.0017(6) 0.0024(5)
O1 0.066(4) 0.066(4) 0.054(3) -0.024(3) -0.001(3) 0.005(3)
O2 0.027(2) 0.064(4) 0.059(3) -0.010(3) 0.009(2) 0.008(2)
O3 0.027(3) 0.085(5) 0.118(6) -0.035(4) 0.018(3) -0.022(3)
O4 0.040(4) 0.071(5) 0.48(2) 0.136(9) 0.095(8) 0.031(4)
O5 0.062(5) 0.44(2) 0.118(7) -0.160(11) -0.044(5) 0.124(9)
O6 0.026(2) 0.035(2) 0.055(3) 0.003(2) 0.011(2) 0.0038(18)
N1 0.017(2) 0.024(2) 0.017(2) 0.0053(17) -0.0014(16) -0.0006(17)
N2 0.0174(19) 0.0148(19) 0.0145(19) 0.0005(15) -0.0047(15) 0.0024(16)
N3 0.016(2) 0.022(2) 0.020(2) -0.0019(17) 0.0021(16) -0.0005(17)
N4 0.016(2) 0.026(2) 0.021(2) 0.0042(18) 0.0009(16) -0.0037(17)
N5 0.0122(18) 0.027(2) 0.022(2) 0.0048(17) 0.0010(16) -0.0006(17)
N6 0.016(2) 0.042(3) 0.025(2) 0.007(2) -0.0006(17) -0.002(2)
N7 0.0096(18) 0.020(2) 0.020(2) -0.0016(16) 0.0021(15) 0.0017(15)
N8 0.0142(19) 0.019(2) 0.021(2) -0.0016(17) -0.0005(16) 0.0010(16)
N9 0.019(2) 0.024(2) 0.023(2) 0.0037(18) 0.0031(17) 0.0016(18)
N10 0.022(2) 0.019(2) 0.016(2) -0.0008(16) 0.0025(16) 0.0010(17)
N11 0.026(2) 0.027(2) 0.025(2) 0.0074(19) 0.0086(18) 0.0086(19)
N12 0.020(2) 0.039(3) 0.028(3) 0.007(2) 0.0024(19) 0.005(2)
C1 0.015(2) 0.026(3) 0.020(2) 0.001(2) 0.0004(18) -0.001(2)
C2 0.021(2) 0.026(3) 0.021(3) -0.003(2) 0.002(2) -0.006(2)
C3 0.023(3) 0.022(3) 0.027(3) -0.002(2) 0.002(2) -0.002(2)
C4 0.020(3) 0.030(3) 0.022(3) -0.003(2) 0.001(2) 0.004(2)
C5 0.018(2) 0.029(3) 0.032(3) -0.007(2) 0.002(2) 0.002(2)
C6 0.018(2) 0.030(3) 0.026(3) -0.004(2) 0.004(2) -0.003(2)
C7 0.023(3) 0.023(3) 0.021(3) -0.002(2) 0.004(2) -0.002(2)
C8 0.013(2) 0.025(3) 0.017(2) 0.0044(19) 0.0024(17) -0.0011(19)
C9 0.016(2) 0.021(2) 0.022(2) -0.001(2) 0.0027(19) -0.0010(19)
C10 0.014(2) 0.029(3) 0.026(3) 0.000(2) 0.0059(19) 0.001(2)
C11 0.017(2) 0.027(3) 0.021(3) 0.000(2) 0.0011(19) -0.006(2)
C12 0.019(2) 0.023(3) 0.025(3) 0.004(2) 0.002(2) -0.004(2)
C13 0.016(2) 0.021(2) 0.023(3) 0.004(2) 0.0043(19) 0.0017(19)
C14 0.014(2) 0.034(3) 0.021(3) 0.009(2) 0.0000(19) -0.002(2)
C15 0.013(2) 0.022(2) 0.021(2) -0.0029(19) 0.0005(18) 0.0022(19)
C16 0.013(2) 0.027(3) 0.024(3) -0.001(2) 0.0002(18) -0.001(2)
C17 0.013(2) 0.023(3) 0.022(2) -0.0037(19) 0.0000(18) -0.0031(18)
C18 0.016(2) 0.032(3) 0.033(3) 0.008(2) 0.004(2) 0.002(2)
C19 0.017(3) 0.042(4) 0.036(3) 0.014(3) 0.000(2) 0.006(2)
C20 0.015(2) 0.033(3) 0.036(3) -0.003(2) 0.001(2) -0.007(2)
C21 0.018(2) 0.021(3) 0.024(3) 0.003(2) -0.0029(19) 0.0021(19)
C22 0.049(4) 0.024(3) 0.030(3) 0.001(2) 0.001(3) 0.010(3)
C23 0.020(3) 0.061(4) 0.027(3) 0.000(3) -0.008(2) -0.011(3)
C24 0.031(3) 0.054(4) 0.048(4) -0.002(3) 0.003(3) -0.014(3)
C25 0.018(2) 0.025(3) 0.019(2) -0.001(2) 0.0038(19) 0.004(2)
C26 0.021(2) 0.028(3) 0.021(3) 0.005(2) 0.002(2) 0.005(2)
C27 0.027(3) 0.022(3) 0.029(3) 0.005(2) 0.008(2) 0.006(2)
C28 0.019(3) 0.062(4) 0.025(3) -0.003(3) 0.005(2) -0.002(3)
C29 0.025(3) 0.063(5) 0.026(3) 0.015(3) 0.007(2) 0.022(3)
C30 0.044(4) 0.030(3) 0.036(3) 0.010(3) 0.015(3) 0.018(3)
C31 0.034(3) 0.033(3) 0.041(4) 0.016(3) 0.017(3) 0.017(3)
C32 0.040(4) 0.110(8) 0.046(4) 0.036(5) 0.017(3) 0.050(5)
C33 0.022(3) 0.029(3) 0.028(3) -0.007(2) 0.005(2) -0.004(2)
C34 0.024(3) 0.042(4) 0.042(4) 0.017(3) 0.008(3) 0.013(3)
C35 0.024(3) 0.063(5) 0.032(3) 0.000(3) -0.002(3) -0.001(3)
C36 0.055(5) 0.078(6) 0.056(5) -0.014(4) 0.011(4) -0.034(5)

loop_
_atom_type_symbol
_atom_type_description
_atom_type_scat_dispersion_real
_atom_type_scat_dispersion_imag
_atom_type_scat_source
C C 0.0033 0.0016 'International Tables Vol C Tables 4.2.6.8 and 6.1.1.4'
H H 0.0000 0.0000 'International Tables Vol C Tables 4.2.6.8 and 6.1.1.4'
N N 0.0061 0.0033 'International Tables Vol C Tables 4.2.6.8 and 6.1.1.4'
O O 0.0106 0.0060 'International Tables Vol C Tables 4.2.6.8 and 6.1.1.4'
Cl Cl 0.1484 0.1585 'International Tables Vol C Tables 4.2.6.8 and 6.1.1.4'
Rh Rh -1.1178 0.9187 'International Tables Vol C Tables 4.2.6.8 and 6.1.1.4'

loop_
_geom_angle_atom_site_label_1
_geom_angle_atom_site_label_2
_geom_angle_atom_site_label_3
_geom_angle
_geom_angle_site_symmetry_1
_geom_angle_site_symmetry_3
N11 Rh1 N11 172.4(3) 2_655 .
N11 Rh1 N10 96.53(18) 2_655 .
N11 Rh1 N10 77.79(18) . .
N11 Rh1 N10 77.79(18) 2_655 2_655
N11 Rh1 N10 96.53(18) . 2_655
N10 Rh1 N10 84.0(2) . 2_655
N11 Rh1 Cl4 91.20(14) 2_655 2_655
N11 Rh1 Cl4 93.96(14) . 2_655
N10 Rh1 Cl4 170.14(13) . 2_655
N10 Rh1 Cl4 91.65(12) 2_655 2_655
N11 Rh1 Cl4 93.96(14) 2_655 .
N11 Rh1 Cl4 91.20(14) . .
N10 Rh1 Cl4 91.64(12) . .
N10 Rh1 Cl4 170.14(13) 2_655 .
Cl4 Rh1 Cl4 93.94(7) 2_655 .
N7 Rh2 N5 169.85(18) . .
N7 Rh2 N1 94.28(16) . .
N5 Rh2 N1 77.76(17) . .
N7 Rh2 N2 77.74(16) . .
N5 Rh2 N2 95.06(16) . .
N1 Rh2 N2 84.48(16) . .
N7 Rh2 Cl2 95.14(12) . .
N5 Rh2 Cl2 91.49(13) . .
N1 Rh2 Cl2 92.22(12) . .
N2 Rh2 Cl2 171.87(12) . .
N7 Rh2 Cl1 92.63(12) . .
N5 Rh2 Cl1 94.82(13) . .
N1 Rh2 Cl1 171.56(12) . .
N2 Rh2 Cl1 92.27(12) . .
Cl2 Rh2 Cl1 91.98(5) . .
O2 Cl3 O2 109.5(5) 2_755 .
O2 Cl3 O1 109.0(3) 2_755 2_755
O2 Cl3 O1 109.9(3) . 2_755
O2 Cl3 O1 109.9(3) 2_755 .
O2 Cl3 O1 109.0(3) . .
O1 Cl3 O1 109.5(5) 2_755 .
O4 Cl5 O5 110.1(9) . .
O4 Cl5 O3 108.0(6) . .
O5 Cl5 O3 108.0(6) . .
O4 Cl5 O6 109.6(4) . .
O5 Cl5 O6 109.0(4) . .
O3 Cl5 O6 112.1(3) . .
N4 N1 C1 117.2(4) . .
N4 N1 Rh2 117.3(3) . .
C1 N1 Rh2 124.6(3) . .
N3 N2 C8 116.3(4) . .
N3 N2 Rh2 117.3(3) . .
C8 N2 Rh2 124.4(3) . .
N2 N3 C15 110.0(4) . .
N1 N4 C14 110.4(4) . .
C14 N5 C18 107.4(4) . .
C14 N5 Rh2 110.3(3) . .
C18 N5 Rh2 142.1(4) . .
C14 N6 C19 106.3(5) . .
C14 N6 C23 127.2(5) . .
C19 N6 C23 126.6(5) . .
C15 N7 C17 107.2(4) . .
C15 N7 Rh2 109.7(3) . .
C17 N7 Rh2 142.1(4) . .
C16 N8 C15 106.6(4) . .
C16 N8 C21 127.3(4) . .
C15 N8 C21 126.1(4) . .
N10 N9 C26 110.6(5) . .
N9 N10 C25 116.1(4) . .
N9 N10 Rh1 117.3(3) . .
C25 N10 Rh1 125.4(3) . .
C26 N11 C31 106.1(5) . .
C26 N11 Rh1 110.6(4) . .
C31 N11 Rh1 142.9(5) . .
C26 N12 C34 106.3(5) . .
C26 N12 C35 126.6(5) . .
C34 N12 C35 126.8(5) . .
C7 C1 C2 120.9(5) . .
C7 C1 N1 118.2(5) . .
C2 C1 N1 120.9(5) . .
C3 C2 C1 118.7(5) . .
C3 C2 H2 120.7 . .
C1 C2 H2 120.7 . .
C2 C3 C4 121.7(5) . .
C2 C3 H3 119.2 . .
C4 C3 H3 119.2 . .
C6 C4 C3 118.2(5) . .
C6 C4 C5 121.4(5) . .
C3 C4 C5 120.3(5) . .
C4 C5 H5A 109.5 . .
C4 C5 H5B 109.5 . .
H5A C5 H5B 109.5 . .
C4 C5 H5C 109.5 . .
H5A C5 H5C 109.5 . .
H5B C5 H5C 109.5 . .
C7 C6 C4 121.0(5) . .
C7 C6 H6 119.5 . .
C4 C6 H6 119.5 . .
C6 C7 C1 119.4(5) . .
C6 C7 H7 120.3 . .
C1 C7 H7 120.3 . .
C13 C8 C9 121.1(5) . .
C13 C8 N2 121.4(4) . .
C9 C8 N2 117.3(5) . .
C10 C9 C8 118.6(5) . .
C10 C9 H9 120.7 . .
C8 C9 H9 120.7 . .
C11 C10 C9 121.2(5) . .
C11 C10 H10 119.4 . .
C9 C10 H10 119.4 . .
C10 C11 C12 118.9(5) . .
C10 C11 C20 120.3(5) . .
C12 C11 C20 120.7(5) . .
C13 C12 C11 121.2(5) . .
C13 C12 H12 119.4 . .
C11 C12 H12 119.4 . .
C12 C13 C8 118.9(5) . .
C12 C13 H13 120.6 . .
C8 C13 H13 120.6 . .
N5 C14 N6 110.7(5) . .
N5 C14 N4 123.2(4) . .
N6 C14 N4 126.1(5) . .
N7 C15 N8 110.3(4) . .
N7 C15 N3 124.0(4) . .
N8 C15 N3 125.7(5) . .
N8 C16 C17 107.6(4) . .
N8 C16 H16 126.2 . .
C17 C16 H16 126.2 . .
N7 C17 C16 108.2(5) . .
N7 C17 H17 125.9 . .
C16 C17 H17 125.9 . .
N5 C18 C19 107.6(5) . .
N5 C18 H18 126.2 . .
C19 C18 H18 126.2 . .
N6 C19 C18 107.9(5) . .
N6 C19 H19 126.0 . .
C18 C19 H19 126.0 . .
C11 C20 H20A 109.5 . .
C11 C20 H20B 109.5 . .
H20A C20 H20B 109.5 . .
C11 C20 H20C 109.5 . .
H20A C20 H20C 109.5 . .
H20B C20 H20C 109.5 . .
N8 C21 C22 111.0(4) . .
N8 C21 H21A 109.4 . .
C22 C21 H21A 109.4 . .
N8 C21 H21B 109.4 . .
C22 C21 H21B 109.4 . .
H21A C21 H21B 108.0 . .
C21 C22 H22A 109.5 . .
C21 C22 H22B 109.5 . .
H22A C22 H22B 109.5 . .
C21 C22 H22C 109.5 . .
H22A C22 H22C 109.5 . .
H22B C22 H22C 109.5 . .
N6 C23 C24 110.6(5) . .
N6 C23 H23A 109.5 . .
C24 C23 H23A 109.5 . .
N6 C23 H23B 109.5 . .
C24 C23 H23B 109.5 . .
H23A C23 H23B 108.1 . .
C23 C24 H24A 109.5 . .
C23 C24 H24B 109.5 . .
H24A C24 H24B 109.5 . .
C23 C24 H24C 109.5 . .
H24A C24 H24C 109.5 . .
H24B C24 H24C 109.5 . .
C33 C25 C27 122.2(5) . .
C33 C25 N10 117.9(5) . .
C27 C25 N10 119.9(5) . .
N11 C26 N12 111.2(5) . .
N11 C26 N9 122.6(5) . .
N12 C26 N9 126.2(5) . .
C30 C27 C25 118.1(6) . .
C30 C27 H27 120.9 . .
C25 C27 H27 120.9 . .
C29 C28 C33 121.0(6) . .
C29 C28 H28 119.5 . .
C33 C28 H28 119.5 . .
C28 C29 C30 119.0(5) . .
C28 C29 C32 121.9(7) . .
C30 C29 C32 119.1(7) . .
C27 C30 C29 121.5(6) . .
C27 C30 H30 119.3 . .
C29 C30 H30 119.3 . .
N11 C31 C34 108.9(6) . .
N11 C31 H31 125.6 . .
C34 C31 H31 125.6 . .
C29 C32 H32A 109.5 . .
C29 C32 H32B 109.5 . .
H32A C32 H32B 109.5 . .
C29 C32 H32C 109.5 . .
H32A C32 H32C 109.5 . .
H32B C32 H32C 109.5 . .
C25 C33 C28 118.2(6) . .
C25 C33 H33 120.9 . .
C28 C33 H33 120.9 . .
N12 C34 C31 107.4(5) . .
N12 C34 H34 126.3 . .
C31 C34 H34 126.3 . .
N12 C35 C36 110.5(6) . .
N12 C35 H35A 109.5 . .
C36 C35 H35A 109.5 . .
N12 C35 H35B 109.5 . .
C36 C35 H35B 109.5 . .
H35A C35 H35B 108.1 . .
C35 C36 H36A 109.5 . .
C35 C36 H36B 109.5 . .
H36A C36 H36B 109.5 . .
C35 C36 H36C 109.5 . .
H36A C36 H36C 109.5 . .
H36B C36 H36C 109.5 . .

loop_
_geom_bond_atom_site_label_1
_geom_bond_atom_site_label_2
_geom_bond_distance
_geom_bond_site_symmetry_2
Rh1 N11 2.002(5) 2_655
Rh1 N11 2.002(5) .
Rh1 N10 2.051(4) .
Rh1 N10 2.051(4) 2_655
Rh1 Cl4 2.3164(14) 2_655
Rh1 Cl4 2.3164(14) .
Rh2 N7 2.011(4) .
Rh2 N5 2.013(4) .
Rh2 N1 2.047(4) .
Rh2 N2 2.057(4) .
Rh2 Cl2 2.3224(13) .
Rh2 Cl1 2.3242(13) .
Cl3 O2 1.432(5) 2_755
Cl3 O2 1.432(5) .
Cl3 O1 1.434(5) 2_755
Cl3 O1 1.434(5) .
Cl5 O4 1.356(8) .
Cl5 O5 1.356(8) .
Cl5 O3 1.380(5) .
Cl5 O6 1.441(4) .
N1 N4 1.284(6) .
N1 C1 1.418(7) .
N2 N3 1.289(6) .
N2 C8 1.421(6) .
N3 C15 1.363(6) .
N4 C14 1.374(7) .
N5 C14 1.324(7) .
N5 C18 1.358(7) .
N6 C14 1.356(6) .
N6 C19 1.358(8) .
N6 C23 1.473(8) .
N7 C15 1.336(7) .
N7 C17 1.354(6) .
N8 C16 1.360(7) .
N8 C15 1.361(6) .
N8 C21 1.477(7) .
N9 N10 1.286(6) .
N9 C26 1.371(7) .
N10 C25 1.415(6) .
N11 C26 1.339(7) .
N11 C31 1.358(7) .
N12 C26 1.348(7) .
N12 C34 1.367(8) .
N12 C35 1.470(9) .
C1 C7 1.390(7) .
C1 C2 1.395(7) .
C2 C3 1.387(8) .
C2 H2 0.9300 .
C3 C4 1.399(7) .
C3 H3 0.9300 .
C4 C6 1.398(8) .
C4 C5 1.510(7) .
C5 H5A 0.9600 .
C5 H5B 0.9600 .
C5 H5C 0.9600 .
C6 C7 1.387(7) .
C6 H6 0.9300 .
C7 H7 0.9300 .
C8 C13 1.389(7) .
C8 C9 1.405(7) .
C9 C10 1.391(7) .
C9 H9 0.9300 .
C10 C11 1.386(8) .
C10 H10 0.9300 .
C11 C12 1.400(7) .
C11 C20 1.512(7) .
C12 C13 1.387(7) .
C12 H12 0.9300 .
C13 H13 0.9300 .
C16 C17 1.377(7) .
C16 H16 0.9300 .
C17 H17 0.9300 .
C18 C19 1.376(8) .
C18 H18 0.9300 .
C19 H19 0.9300 .
C20 H20A 0.9600 .
C20 H20B 0.9600 .
C20 H20C 0.9600 .
C21 C22 1.512(8) .
C21 H21A 0.9700 .
C21 H21B 0.9700 .
C22 H22A 0.9600 .
C22 H22B 0.9600 .
C22 H22C 0.9600 .
C23 C24 1.514(9) .
C23 H23A 0.9700 .
C23 H23B 0.9700 .
C24 H24A 0.9600 .
C24 H24B 0.9600 .
C24 H24C 0.9600 .
C25 C33 1.389(7) .
C25 C27 1.393(7) .
C27 C30 1.384(8) .
C27 H27 0.9300 .
C28 C29 1.391(10) .
C28 C33 1.397(8) .
C28 H28 0.9300 .
C29 C30 1.395(10) .
C29 C32 1.500(8) .
C30 H30 0.9300 .
C31 C34 1.368(10) .
C31 H31 0.9300 .
C32 H32A 0.9600 .
C32 H32B 0.9600 .
C32 H32C 0.9600 .
C33 H33 0.9300 .
C34 H34 0.9300 .
C35 C36 1.510(10) .
C35 H35A 0.9700 .
C35 H35B 0.9700 .
C36 H36A 0.9600 .
C36 H36B 0.9600 .
C36 H36C 0.9600 .

loop_
_geom_torsion_atom_site_label_1
_geom_torsion_atom_site_label_2
_geom_torsion_atom_site_label_3
_geom_torsion_atom_site_label_4
_geom_torsion
_geom_torsion_site_symmetry_1
N7 Rh2 N1 N4 -163.3(4) .
N5 Rh2 N1 N4 10.3(4) .
N2 Rh2 N1 N4 -86.1(4) .
Cl2 Rh2 N1 N4 101.4(4) .
Cl1 Rh2 N1 N4 -18.4(11) .
N7 Rh2 N1 C1 5.4(4) .
N5 Rh2 N1 C1 179.0(4) .
N2 Rh2 N1 C1 82.6(4) .
Cl2 Rh2 N1 C1 -89.9(4) .
Cl1 Rh2 N1 C1 150.3(7) .
N7 Rh2 N2 N3 10.5(3) .
N5 Rh2 N2 N3 -162.3(4) .
N1 Rh2 N2 N3 -85.1(4) .
Cl2 Rh2 N2 N3 -18.8(11) .
Cl1 Rh2 N2 N3 102.7(3) .
N7 Rh2 N2 C8 173.9(4) .
N5 Rh2 N2 C8 1.2(4) .
N1 Rh2 N2 C8 78.3(4) .
Cl2 Rh2 N2 C8 144.6(7) .
Cl1 Rh2 N2 C8 -93.9(4) .
C8 N2 N3 C15 -174.2(4) .
Rh2 N2 N3 C15 -9.4(5) .
C1 N1 N4 C14 -180.0(4) .
Rh2 N1 N4 C14 -10.4(5) .
N7 Rh2 N5 C14 31.7(11) .
N1 Rh2 N5 C14 -7.2(3) .
N2 Rh2 N5 C14 76.0(4) .
Cl2 Rh2 N5 C14 -99.2(3) .
Cl1 Rh2 N5 C14 168.7(3) .
N7 Rh2 N5 C18 -141.5(9) .
N1 Rh2 N5 C18 179.6(6) .
N2 Rh2 N5 C18 -97.2(6) .
Cl2 Rh2 N5 C18 87.6(6) .
Cl1 Rh2 N5 C18 -4.5(6) .
N5 Rh2 N7 C15 37.0(11) .
N1 Rh2 N7 C15 75.0(3) .
N2 Rh2 N7 C15 -8.4(3) .
Cl2 Rh2 N7 C15 167.6(3) .
Cl1 Rh2 N7 C15 -100.1(3) .
N5 Rh2 N7 C17 -129.9(9) .
N1 Rh2 N7 C17 -91.9(6) .
N2 Rh2 N7 C17 -175.3(6) .
Cl2 Rh2 N7 C17 0.7(6) .
Cl1 Rh2 N7 C17 92.9(6) .
C26 N9 N10 C25 177.6(4) .
C26 N9 N10 Rh1 9.3(5) .
N11 Rh1 N10 N9 164.8(4) 2_655
N11 Rh1 N10 N9 -10.2(4) .
N10 Rh1 N10 N9 87.8(4) 2_655
Cl4 Rh1 N10 N9 23.4(10) 2_655
Cl4 Rh1 N10 N9 -101.1(4) .
N11 Rh1 N10 C25 -2.3(4) 2_655
N11 Rh1 N10 C25 -177.2(4) .
N10 Rh1 N10 C25 -79.2(4) 2_655
Cl4 Rh1 N10 C25 -143.6(6) 2_655
Cl4 Rh1 N10 C25 91.9(4) .
N11 Rh1 N11 C26 -33.6(4) 2_655
N10 Rh1 N11 C26 8.1(4) .
N10 Rh1 N11 C26 -74.4(4) 2_655
Cl4 Rh1 N11 C26 -166.5(4) 2_655
Cl4 Rh1 N11 C26 99.5(4) .
N11 Rh1 N11 C31 138.0(7) 2_655
N10 Rh1 N11 C31 179.6(7) .
N10 Rh1 N11 C31 97.2(7) 2_655
Cl4 Rh1 N11 C31 5.0(7) 2_655
Cl4 Rh1 N11 C31 -89.0(7) .
N4 N1 C1 C7 -134.9(5) .
Rh2 N1 C1 C7 56.3(6) .
N4 N1 C1 C2 46.4(7) .
Rh2 N1 C1 C2 -122.3(5) .
C7 C1 C2 C3 -2.5(8) .
N1 C1 C2 C3 176.1(5) .
C1 C2 C3 C4 1.2(8) .
C2 C3 C4 C6 1.1(8) .
C2 C3 C4 C5 -177.7(5) .
C3 C4 C6 C7 -2.2(8) .
C5 C4 C6 C7 176.6(5) .
C4 C6 C7 C1 0.9(8) .
C2 C1 C7 C6 1.5(8) .
N1 C1 C7 C6 -177.2(5) .
N3 N2 C8 C13 45.3(6) .
Rh2 N2 C8 C13 -118.3(5) .
N3 N2 C8 C9 -140.2(5) .
Rh2 N2 C8 C9 56.2(6) .
C13 C8 C9 C10 -0.8(8) .
N2 C8 C9 C10 -175.4(5) .
C8 C9 C10 C11 2.3(8) .
C9 C10 C11 C12 -1.8(8) .
C9 C10 C11 C20 179.8(5) .
C10 C11 C12 C13 -0.1(8) .
C20 C11 C12 C13 178.3(5) .
C11 C12 C13 C8 1.6(8) .
C9 C8 C13 C12 -1.1(8) .
N2 C8 C13 C12 173.2(5) .
C18 N5 C14 N6 0.5(6) .
Rh2 N5 C14 N6 -175.1(3) .
C18 N5 C14 N4 -179.9(5) .
Rh2 N5 C14 N4 4.5(6) .
C19 N6 C14 N5 -0.9(6) .
C23 N6 C14 N5 179.5(5) .
C19 N6 C14 N4 179.5(5) .
C23 N6 C14 N4 0.0(9) .
N1 N4 C14 N5 3.8(7) .
N1 N4 C14 N6 -176.7(5) .
C17 N7 C15 N8 0.0(6) .
Rh2 N7 C15 N8 -171.7(3) .
C17 N7 C15 N3 178.6(5) .
Rh2 N7 C15 N3 7.0(6) .
C16 N8 C15 N7 0.0(6) .
C21 N8 C15 N7 178.8(4) .
C16 N8 C15 N3 -178.6(5) .
C21 N8 C15 N3 0.2(8) .
N2 N3 C15 N7 1.4(7) .
N2 N3 C15 N8 179.8(5) .
C15 N8 C16 C17 0.0(6) .
C21 N8 C16 C17 -178.8(5) .
C15 N7 C17 C16 0.0(6) .
Rh2 N7 C17 C16 167.2(4) .
N8 C16 C17 N7 0.0(6) .
C14 N5 C18 C19 0.0(6) .
Rh2 N5 C18 C19 173.4(5) .
C14 N6 C19 C18 0.9(6) .
C23 N6 C19 C18 -179.5(5) .
N5 C18 C19 N6 -0.6(7) .
C16 N8 C21 C22 89.9(6) .
C15 N8 C21 C22 -88.7(6) .
C14 N6 C23 C24 -111.6(7) .
C19 N6 C23 C24 68.9(8) .
N9 N10 C25 C33 138.0(5) .
Rh1 N10 C25 C33 -54.8(6) .
N9 N10 C25 C27 -41.8(7) .
Rh1 N10 C25 C27 125.4(5) .
C31 N11 C26 N12 0.0(6) .
Rh1 N11 C26 N12 174.7(4) .
C31 N11 C26 N9 178.9(5) .
Rh1 N11 C26 N9 -6.4(6) .
C34 N12 C26 N11 0.3(6) .
C35 N12 C26 N11 -174.2(5) .
C34 N12 C26 N9 -178.5(5) .
C35 N12 C26 N9 6.9(9) .
N10 N9 C26 N11 -1.9(7) .
N10 N9 C26 N12 176.9(5) .
C33 C25 C27 C30 -1.0(9) .
N10 C25 C27 C30 178.7(5) .
C33 C28 C29 C30 -0.7(9) .
C33 C28 C29 C32 179.2(6) .
C25 C27 C30 C29 -1.1(9) .
C28 C29 C30 C27 2.0(10) .
C32 C29 C30 C27 -177.9(6) .
C26 N11 C31 C34 -0.4(6) .
Rh1 N11 C31 C34 -172.1(5) .
C27 C25 C33 C28 2.3(8) .
N10 C25 C33 C28 -177.5(5) .
C29 C28 C33 C25 -1.4(9) .
C26 N12 C34 C31 -0.6(7) .
C35 N12 C34 C31 174.0(6) .
N11 C31 C34 N12 0.6(7) .
C26 N12 C35 C36 103.5(7) .
C34 N12 C35 C36 -69.9(8) .
